data_7007631
loop_
_publ_author_name
'Melnick, Jonathan G.'
'Parkin, Gerard'

_publ_section_title
;
 Methyl and arylchalcogenolate complexes of cadmium in a sulfur rich
 coordination environment: syntheses and structural characterization of
 the tris(2-mercapto-1-tert-butylimidazolyl)hydroborato cadmium
 complexes [Tm(Bu(t))]CdMe, and [Tm(Bu(t))]CdEAr (E = O, S, Se, Te) and
 analysis of the bonding in chalcogenolate compounds.
;
_journal_issue 35
_journal_name_full 'Dalton transactions (Cambridge, England : 2003)'
_journal_page_first 4207
_journal_page_last 4210
_journal_paper_doi 10.1039/b607916d
_journal_year 2006
_chemical_formula_sum 'C46 H55 B Cd N6 O S3'
_chemical_formula_weight 927.35
_chemical_name_systematic
;
?
;
_space_group_IT_number 14
_symmetry_cell_setting monoclinic
_symmetry_space_group_name_Hall '-P 2ybc'
_symmetry_space_group_name_H-M 'P 1 21/c 1'
_atom_sites_solution_hydrogens geom
_atom_sites_solution_primary direct
_atom_sites_solution_secondary difmap
_audit_creation_method SHELXL-97
_cell_angle_alpha 90.00
_cell_angle_beta 118.560(3)
_cell_angle_gamma 90.00
_cell_formula_units_Z 4
_cell_length_a 22.379(3)
_cell_length_b 10.8272(13)
_cell_length_c 21.656(3)
_cell_measurement_reflns_used 1242
_cell_measurement_temperature 243(2)
_cell_measurement_theta_max 17.900
_cell_measurement_theta_min 2.612
_cell_volume 4608.8(11)
_computing_cell_refinement 'Bruker SMART'
_computing_data_collection 'Bruker SMART'
_computing_data_reduction 'Bruker SHELXTL'
_computing_molecular_graphics 'Bruker SHELXTL'
_computing_publication_material 'Bruker SHELXTL'
_computing_structure_refinement 'SHELXL-97 (Sheldrick, 1997)'
_computing_structure_solution 'SHELXS-97 (Sheldrick, 1990)'
_diffrn_ambient_temperature 243(2)
_diffrn_measured_fraction_theta_full 0.856
_diffrn_measured_fraction_theta_max 0.856
_diffrn_measurement_device_type 'CCD area detector'
_diffrn_measurement_method 'phi and omega scans'
_diffrn_radiation_monochromator graphite
_diffrn_radiation_source 'fine-focus sealed tube'
_diffrn_radiation_type MoK\a
_diffrn_radiation_wavelength 0.71073
_diffrn_reflns_av_R_equivalents 0.1125
_diffrn_reflns_av_sigmaI/netI 0.1887
_diffrn_reflns_limit_h_max 20
_diffrn_reflns_limit_h_min -24
_diffrn_reflns_limit_k_max 11
_diffrn_reflns_limit_k_min -10
_diffrn_reflns_limit_l_max 13
_diffrn_reflns_limit_l_min -24
_diffrn_reflns_number 12510
_diffrn_reflns_theta_full 23.26
_diffrn_reflns_theta_max 23.26
_diffrn_reflns_theta_min 1.88
_exptl_absorpt_coefficient_mu 0.651
_exptl_absorpt_correction_T_max 0.8809
_exptl_absorpt_correction_T_min 0.7809
_exptl_absorpt_correction_type empirical
_exptl_absorpt_process_details SADABS
_exptl_crystal_colour COLORLESS
_exptl_crystal_density_diffrn 1.336
_exptl_crystal_density_method 'not measured'
_exptl_crystal_description PLATE
_exptl_crystal_F_000 1928
_exptl_crystal_size_max 0.40
_exptl_crystal_size_mid 0.30
_exptl_crystal_size_min 0.20
_refine_diff_density_max 0.731
_refine_diff_density_min -0.489
_refine_diff_density_rms 0.092
_refine_ls_extinction_method none
_refine_ls_goodness_of_fit_ref 1.017
_refine_ls_hydrogen_treatment mixed
_refine_ls_matrix_type full
_refine_ls_number_parameters 515
_refine_ls_number_reflns 5652
_refine_ls_number_restraints 0
_refine_ls_restrained_S_all 1.017
_refine_ls_R_factor_all 0.1597
_refine_ls_R_factor_gt 0.0588
_refine_ls_shift/su_max 0.004
_refine_ls_shift/su_mean 0.000
_refine_ls_structure_factor_coef Fsqd
_refine_ls_weighting_details 'calc w=1/[\s^2^(Fo^2^)+(0.0133P)^2^+0.0000P] where P=(Fo^2^+2Fc^2^)/3'
_refine_ls_weighting_scheme calc
_refine_ls_wR_factor_gt 0.0804
_refine_ls_wR_factor_ref 0.0961
_reflns_number_gt 2642
_reflns_number_total 5652
_reflns_threshold_expression >2sigma(I)
_cod_data_source_file b607916d.txt
_cod_data_source_block cdophs10
_cod_depositor_comments
;
The following automatic conversions were performed:
'_symmetry_cell_setting' value 'Monoclinic' changed to 'monoclinic'
according to '/home/saulius/struct/CIF-dictionaries/cif_core.dic'
dictionary named 'cif_core.dic' version 2.4.1 from
2010-06-29.

'_exptl_absorpt_correction_type' value 'EMPIRICAL' changed to
'empirical' according to
'/home/saulius/struct/CIF-dictionaries/cif_core.dic' dictionary named
'cif_core.dic' version 2.4.1 from 2010-06-29.

Automatic conversion script
Id: cif_fix_enum 1527 2010-12-29 10:47:43Z saulius 
;
_cod_original_cell_volume 4608.8(10)
_cod_original_sg_symbol_H-M P2(1)/c
_cod_database_code 7007631

loop_
_symmetry_equiv_pos_as_xyz
'x, y, z'
'-x, y+1/2, -z+1/2'
'-x, -y, -z'
'x, -y-1/2, z-1/2'

loop_
_atom_site_label
_atom_site_type_symbol
_atom_site_fract_x
_atom_site_fract_y
_atom_site_fract_z
_atom_site_U_iso_or_equiv
_atom_site_adp_type
_atom_site_occupancy
_atom_site_symmetry_multiplicity
_atom_site_calc_flag
_atom_site_refinement_flags
_atom_site_disorder_assembly
_atom_site_disorder_group
Cd Cd 0.18429(4) 0.08522(7) 0.91011(3) 0.0390(2) Uani 1 1 d . . .
O O 0.1870(3) 0.1524(5) 0.8201(3) 0.0411(19) Uani 1 1 d . . .
S1 S 0.09875(12) 0.1679(2) 0.94615(11) 0.0422(8) Uani 1 1 d . . .
S2 S 0.29700(12) 0.1258(2) 1.01981(12) 0.0447(8) Uani 1 1 d . . .
S3 S 0.16659(13) -0.1453(2) 0.91544(12) 0.0425(8) Uani 1 1 d . . .
B B 0.2023(7) -0.0382(12) 1.0803(6) 0.039(4) Uani 1 1 d . . .
H1 H 0.205(3) -0.072(6) 1.124(3) 0.007(18) Uiso 1 1 d . . .
N11 N 0.1933(4) 0.1066(8) 1.0823(4) 0.039(2) Uani 1 1 d . . .
N12 N 0.1752(4) 0.3101(8) 1.0634(4) 0.041(2) Uani 1 1 d . . .
N21 N 0.2676(4) -0.0725(9) 1.0791(4) 0.036(2) Uani 1 1 d . . .
N22 N 0.3571(4) -0.1041(9) 1.0648(4) 0.036(2) Uani 1 1 d . . .
N31 N 0.1352(4) -0.0976(7) 1.0213(3) 0.040(2) Uani 1 1 d . . .
N32 N 0.0485(4) -0.1612(6) 0.9244(4) 0.035(2) Uani 1 1 d . . .
C11 C 0.1585(5) 0.1974(10) 1.0345(4) 0.031(3) Uani 1 1 d . . .
C12 C 0.2327(5) 0.1703(11) 1.1453(4) 0.048(3) Uani 1 1 d . . .
H12A H 0.2623 0.1333 1.1886 0.057 Uiso 1 1 calc R . .
C13 C 0.2219(5) 0.2902(10) 1.1346(5) 0.048(3) Uani 1 1 d . . .
H13A H 0.2420 0.3521 1.1690 0.058 Uiso 1 1 calc R . .
C14 C 0.1518(5) 0.4347(10) 1.0304(5) 0.045(3) Uani 1 1 d . . .
C15 C 0.1672(5) 0.4444(9) 0.9689(4) 0.064(3) Uani 1 1 d . . .
H15A H 0.1424 0.3808 0.9346 0.097 Uiso 1 1 calc R . .
H15B H 0.2156 0.4336 0.9861 0.097 Uiso 1 1 calc R . .
H15C H 0.1533 0.5250 0.9471 0.097 Uiso 1 1 calc R . .
C16 C 0.1919(5) 0.5329(8) 1.0853(4) 0.068(4) Uani 1 1 d . . .
H16A H 0.1816 0.5270 1.1240 0.103 Uiso 1 1 calc R . .
H16B H 0.1793 0.6142 1.0641 0.103 Uiso 1 1 calc R . .
H16C H 0.2402 0.5200 1.1028 0.103 Uiso 1 1 calc R . .
C17 C 0.0775(5) 0.4494(8) 1.0090(4) 0.056(3) Uani 1 1 d . . .
H17A H 0.0712 0.4429 1.0502 0.084 Uiso 1 1 calc R . .
H17B H 0.0516 0.3851 0.9757 0.084 Uiso 1 1 calc R . .
H17C H 0.0619 0.5296 0.9872 0.084 Uiso 1 1 calc R . .
C21 C 0.3069(6) -0.0235(9) 1.0552(4) 0.035(3) Uani 1 1 d . . .
C22 C 0.2932(6) -0.1890(10) 1.1064(5) 0.048(3) Uani 1 1 d . . .
H22A H 0.2757 -0.2446 1.1270 0.057 Uiso 1 1 calc R . .
C23 C 0.3475(6) -0.2060(10) 1.0974(5) 0.049(3) Uani 1 1 d . . .
H23A H 0.3751 -0.2769 1.1112 0.059 Uiso 1 1 calc R . .
C24 C 0.4095(5) -0.0865(11) 1.0407(5) 0.048(3) Uani 1 1 d . . .
C25 C 0.4537(5) 0.0249(9) 1.0744(5) 0.075(4) Uani 1 1 d . . .
H25A H 0.4257 0.0987 1.0608 0.112 Uiso 1 1 calc R . .
H25B H 0.4878 0.0315 1.0590 0.112 Uiso 1 1 calc R . .
H25C H 0.4760 0.0160 1.1251 0.112 Uiso 1 1 calc R . .
C26 C 0.4555(5) -0.2029(9) 1.0632(5) 0.077(4) Uani 1 1 d . . .
H26A H 0.4795 -0.2085 1.1141 0.116 Uiso 1 1 calc R . .
H26B H 0.4881 -0.1970 1.0458 0.116 Uiso 1 1 calc R . .
H26C H 0.4275 -0.2759 1.0438 0.116 Uiso 1 1 calc R . .
C27 C 0.3742(4) -0.0780(10) 0.9607(4) 0.070(3) Uani 1 1 d . . .
H27A H 0.3453 -0.0054 0.9456 0.106 Uiso 1 1 calc R . .
H27B H 0.3466 -0.1512 0.9407 0.106 Uiso 1 1 calc R . .
H27C H 0.4080 -0.0721 0.9450 0.106 Uiso 1 1 calc R . .
C31 C 0.1152(5) -0.1355(7) 0.9551(5) 0.026(3) Uani 1 1 d . . .
C32 C 0.0810(5) -0.1081(9) 1.0336(5) 0.049(3) Uani 1 1 d . . .
H32A H 0.0809 -0.0907 1.0761 0.059 Uiso 1 1 calc R . .
C33 C 0.0275(5) -0.1482(8) 0.9736(5) 0.039(3) Uani 1 1 d . . .
H33A H -0.0165 -0.1643 0.9669 0.047 Uiso 1 1 calc R . .
C34 C 0.0005(5) -0.1960(10) 0.8477(4) 0.042(3) Uani 1 1 d . . .
C35 C 0.0234(4) -0.3198(8) 0.8292(4) 0.057(3) Uani 1 1 d . . .
H35A H 0.0685 -0.3099 0.8338 0.086 Uiso 1 1 calc R . .
H35B H -0.0084 -0.3427 0.7812 0.086 Uiso 1 1 calc R . .
H35C H 0.0245 -0.3839 0.8610 0.086 Uiso 1 1 calc R . .
C36 C -0.0703(5) -0.2128(8) 0.8395(4) 0.058(3) Uani 1 1 d . . .
H36A H -0.0855 -0.1358 0.8503 0.087 Uiso 1 1 calc R . .
H36B H -0.0693 -0.2766 0.8715 0.087 Uiso 1 1 calc R . .
H36C H -0.1015 -0.2369 0.7915 0.087 Uiso 1 1 calc R . .
C37 C 0.0000(4) -0.0888(9) 0.8016(4) 0.058(3) Uani 1 1 d . . .
H37A H -0.0152 -0.0144 0.8148 0.087 Uiso 1 1 calc R . .
H37B H -0.0307 -0.1078 0.7527 0.087 Uiso 1 1 calc R . .
H37C H 0.0455 -0.0762 0.8081 0.087 Uiso 1 1 calc R . .
C41 C 0.2398(6) 0.1252(10) 0.8122(4) 0.037(3) Uani 1 1 d . . .
C42 C 0.2955(6) 0.2086(11) 0.8354(5) 0.040(3) Uani 1 1 d . . .
C43 C 0.3526(6) 0.1811(13) 0.8280(5) 0.063(4) Uani 1 1 d . . .
H43A H 0.3883 0.2386 0.8432 0.076 Uiso 1 1 calc R . .
C44 C 0.3577(6) 0.0701(14) 0.7983(5) 0.067(4) Uani 1 1 d . . .
H44A H 0.3964 0.0526 0.7934 0.080 Uiso 1 1 calc R . .
C45 C 0.3053(6) -0.0132(11) 0.7764(5) 0.060(4) Uani 1 1 d . . .
H45A H 0.3088 -0.0885 0.7568 0.072 Uiso 1 1 calc R . .
C46 C 0.2473(6) 0.0101(11) 0.7823(5) 0.043(3) Uani 1 1 d . . .
C51 C 0.2970(6) 0.3273(12) 0.8703(5) 0.053(3) Uani 1 1 d . . .
C52 C 0.3533(6) 0.3658(12) 0.9312(6) 0.082(4) Uani 1 1 d . . .
H52A H 0.3918 0.3144 0.9511 0.098 Uiso 1 1 calc R . .
C53 C 0.3557(7) 0.4779(14) 0.9647(6) 0.084(5) Uani 1 1 d . . .
H53A H 0.3952 0.4994 1.0063 0.100 Uiso 1 1 calc R . .
C54 C 0.3006(7) 0.5572(12) 0.9371(7) 0.091(5) Uani 1 1 d . . .
H54A H 0.3013 0.6332 0.9584 0.109 Uiso 1 1 calc R . .
C55 C 0.2445(6) 0.5180(11) 0.8765(6) 0.058(3) Uani 1 1 d . . .
H55A H 0.2060 0.5693 0.8566 0.070 Uiso 1 1 calc R . .
C56 C 0.2420(6) 0.4055(13) 0.8431(5) 0.058(3) Uani 1 1 d . . .
H56A H 0.2024 0.3836 0.8018 0.070 Uiso 1 1 calc R . .
C61 C 0.1912(5) -0.0819(12) 0.7546(4) 0.038(3) Uani 1 1 d . . .
C62 C 0.2041(6) -0.2086(13) 0.7605(5) 0.053(3) Uani 1 1 d . . .
H62A H 0.2490 -0.2367 0.7873 0.064 Uiso 1 1 calc R . .
C63 C 0.1529(8) -0.2927(12) 0.7282(6) 0.076(4) Uani 1 1 d . . .
H63A H 0.1634 -0.3772 0.7308 0.091 Uiso 1 1 calc R . .
C64 C 0.0864(7) -0.2551(12) 0.6920(5) 0.066(4) Uani 1 1 d . . .
H64A H 0.0513 -0.3139 0.6716 0.079 Uiso 1 1 calc R . .
C65 C 0.0712(6) -0.1322(12) 0.6856(5) 0.056(4) Uani 1 1 d . . .
H65A H 0.0258 -0.1059 0.6596 0.067 Uiso 1 1 calc R . .
C66 C 0.1228(5) -0.0461(10) 0.7175(4) 0.046(3) Uani 1 1 d . . .
H66A H 0.1117 0.0382 0.7141 0.056 Uiso 1 1 calc R . .
C101 C 0.4025(14) 0.640(2) 0.8323(16) 0.45(3) Uani 1 1 d . . .
H10A H 0.3629 0.5878 0.8073 0.676 Uiso 1 1 calc R . .
H10B H 0.3925 0.7226 0.8125 0.676 Uiso 1 1 calc R . .
H10C H 0.4142 0.6438 0.8816 0.676 Uiso 1 1 calc R . .
C102 C 0.4542(10) 0.5940(14) 0.8264(9) 0.235(18) Uani 1 1 d G . .
C103 C 0.4268(5) 0.4908(18) 0.7840(8) 0.178(11) Uani 1 1 d G . .
H10D H 0.3812 0.4687 0.7685 0.213 Uiso 1 1 calc R . .
C104 C 0.4669(11) 0.4202(10) 0.7644(6) 0.30(2) Uani 1 1 d G . .
H10E H 0.4484 0.3503 0.7357 0.363 Uiso 1 1 calc R . .
C105 C 0.5343(10) 0.4528(15) 0.7872(10) 0.237(16) Uani 1 1 d G . .
H10F H 0.5614 0.4051 0.7740 0.285 Uiso 1 1 calc R . .
C106 C 0.5616(5) 0.556(2) 0.8297(8) 0.253(16) Uani 1 1 d G . .
H10G H 0.6072 0.5782 0.8452 0.303 Uiso 1 1 calc R . .
C107 C 0.5216(11) 0.6267(11) 0.8493(6) 0.173(11) Uani 1 1 d G . .
H10H H 0.5401 0.6965 0.8780 0.208 Uiso 1 1 calc R . .

loop_
_atom_site_aniso_label
_atom_site_aniso_U_11
_atom_site_aniso_U_22
_atom_site_aniso_U_33
_atom_site_aniso_U_23
_atom_site_aniso_U_13
_atom_site_aniso_U_12
Cd 0.0383(5) 0.0441(5) 0.0366(3) 0.0042(4) 0.0195(3) 0.0023(5)
O 0.036(5) 0.052(5) 0.043(4) 0.005(3) 0.026(4) 0.010(4)
S1 0.0336(17) 0.057(2) 0.0333(13) -0.0046(13) 0.0136(13) 0.0045(14)
S2 0.0362(18) 0.044(2) 0.0490(15) 0.0111(13) 0.0162(13) -0.0024(14)
S3 0.045(2) 0.036(2) 0.0556(15) -0.0045(14) 0.0320(15) -0.0022(14)
B 0.056(11) 0.030(11) 0.031(7) 0.006(6) 0.022(7) -0.004(7)
N11 0.036(5) 0.049(8) 0.036(4) 0.003(5) 0.021(4) -0.009(5)
N12 0.051(6) 0.030(7) 0.035(5) -0.007(5) 0.015(5) -0.002(5)
N21 0.029(6) 0.039(8) 0.049(5) 0.002(5) 0.024(5) -0.005(5)
N22 0.021(5) 0.042(7) 0.036(4) -0.004(5) 0.005(4) -0.002(5)
N31 0.041(6) 0.043(6) 0.038(5) 0.004(5) 0.020(4) -0.006(5)
N32 0.027(6) 0.043(6) 0.044(5) -0.013(4) 0.025(5) -0.010(4)
C11 0.042(7) 0.026(8) 0.037(6) -0.003(5) 0.028(6) -0.004(6)
C12 0.041(7) 0.060(9) 0.028(6) -0.007(6) 0.006(5) 0.000(7)
C13 0.043(8) 0.052(9) 0.039(6) -0.015(6) 0.012(6) -0.012(7)
C14 0.046(8) 0.040(10) 0.050(6) 0.002(6) 0.022(6) 0.007(7)
C15 0.083(9) 0.048(9) 0.074(7) 0.010(6) 0.047(7) 0.016(7)
C16 0.077(9) 0.046(9) 0.061(7) -0.011(6) 0.016(6) -0.023(7)
C17 0.058(8) 0.046(9) 0.063(6) 0.002(5) 0.028(6) 0.019(6)
C21 0.029(7) 0.044(9) 0.029(5) -0.001(5) 0.011(5) -0.009(7)
C22 0.027(7) 0.032(9) 0.067(7) 0.010(6) 0.009(6) 0.008(6)
C23 0.058(9) 0.029(9) 0.050(6) 0.021(6) 0.016(7) 0.007(7)
C24 0.045(8) 0.036(9) 0.072(7) -0.001(7) 0.035(6) 0.011(7)
C25 0.049(9) 0.076(11) 0.106(9) -0.018(8) 0.043(7) -0.023(7)
C26 0.065(10) 0.080(11) 0.083(8) -0.003(7) 0.032(7) 0.027(8)
C27 0.064(8) 0.103(10) 0.058(6) 0.003(7) 0.040(6) 0.009(8)
C31 0.033(7) 0.020(7) 0.040(6) 0.007(4) 0.028(6) 0.002(5)
C32 0.046(7) 0.067(9) 0.048(6) -0.009(6) 0.034(6) -0.011(7)
C33 0.023(7) 0.049(8) 0.053(6) -0.008(5) 0.024(6) -0.002(5)
C34 0.026(7) 0.060(10) 0.034(6) -0.005(6) 0.008(5) -0.011(6)
C35 0.054(8) 0.043(8) 0.061(7) -0.017(6) 0.016(6) 0.001(6)
C36 0.054(9) 0.071(9) 0.044(6) -0.015(6) 0.018(6) -0.021(7)
C37 0.044(7) 0.080(9) 0.049(6) 0.000(7) 0.020(5) -0.001(7)
C41 0.038(8) 0.039(10) 0.033(6) 0.012(5) 0.016(6) -0.002(7)
C42 0.044(9) 0.047(10) 0.036(6) 0.016(6) 0.025(6) 0.007(7)
C43 0.027(8) 0.100(14) 0.053(7) 0.014(7) 0.012(6) 0.009(8)
C44 0.039(9) 0.098(14) 0.067(8) 0.024(8) 0.028(7) 0.012(9)
C45 0.039(8) 0.087(12) 0.054(7) 0.014(7) 0.022(7) 0.025(8)
C46 0.041(9) 0.041(10) 0.045(6) 0.018(6) 0.018(6) 0.022(7)
C51 0.047(9) 0.052(10) 0.050(7) 0.020(7) 0.015(7) 0.001(8)
C52 0.063(10) 0.064(11) 0.070(8) 0.014(7) -0.007(7) 0.002(8)
C53 0.083(12) 0.081(13) 0.062(8) 0.000(8) 0.015(8) -0.023(10)
C54 0.081(11) 0.050(12) 0.120(11) 0.000(9) 0.031(9) -0.027(9)
C55 0.054(9) 0.064(11) 0.069(8) 0.030(7) 0.039(7) 0.002(7)
C56 0.075(10) 0.057(10) 0.044(6) 0.006(7) 0.029(6) -0.010(9)
C61 0.047(8) 0.034(9) 0.031(5) 0.000(6) 0.017(5) 0.015(8)
C62 0.060(10) 0.059(11) 0.035(6) 0.002(6) 0.019(6) 0.017(8)
C63 0.115(14) 0.055(12) 0.059(8) -0.006(7) 0.043(9) 0.023(10)
C64 0.088(12) 0.051(11) 0.063(8) -0.006(7) 0.039(8) 0.001(9)
C65 0.054(9) 0.063(11) 0.053(7) -0.001(7) 0.028(6) 0.008(8)
C66 0.043(8) 0.039(9) 0.048(6) 0.004(6) 0.015(6) -0.003(7)
C101 0.55(5) 0.42(4) 0.67(6) 0.37(4) 0.52(5) 0.39(4)
C102 0.16(3) 0.17(3) 0.39(4) 0.21(3) 0.14(3) 0.04(2)
C103 0.19(2) 0.10(2) 0.154(18) 0.041(14) 0.010(14) -0.033(16)
C104 0.67(6) 0.16(3) 0.20(2) 0.09(2) 0.30(3) 0.11(4)
C105 0.31(3) 0.25(4) 0.31(3) 0.21(3) 0.27(3) 0.17(2)
C106 0.51(4) 0.10(3) 0.126(18) 0.052(15) 0.13(2) 0.05(3)
C107 0.34(3) 0.083(17) 0.117(13) -0.006(11) 0.124(19) -0.02(2)

loop_
_atom_type_symbol
_atom_type_description
_atom_type_scat_dispersion_real
_atom_type_scat_dispersion_imag
_atom_type_scat_source
C C 0.0033 0.0016 'International Tables Vol C Tables 4.2.6.8 and 6.1.1.4'
H H 0.0000 0.0000 'International Tables Vol C Tables 4.2.6.8 and 6.1.1.4'
B B 0.0013 0.0007 'International Tables Vol C Tables 4.2.6.8 and 6.1.1.4'
Cd Cd -0.8075 1.2024 'International Tables Vol C Tables 4.2.6.8 and 6.1.1.4'
N N 0.0061 0.0033 'International Tables Vol C Tables 4.2.6.8 and 6.1.1.4'
O O 0.0106 0.0060 'International Tables Vol C Tables 4.2.6.8 and 6.1.1.4'
S S 0.1246 0.1234 'International Tables Vol C Tables 4.2.6.8 and 6.1.1.4'

loop_
_geom_angle_atom_site_label_1
_geom_angle_atom_site_label_2
_geom_angle_atom_site_label_3
_geom_angle
_geom_angle_site_symmetry_1
_geom_angle_site_symmetry_3
_geom_angle_publ_flag
O Cd S3 117.07(17) . . ?
O Cd S2 110.49(17) . . ?
S3 Cd S2 103.54(8) . . ?
O Cd S1 121.31(18) . . ?
S3 Cd S1 100.07(8) . . ?
S2 Cd S1 101.99(8) . . ?
C41 O Cd 118.1(5) . . ?
C11 S1 Cd 96.0(3) . . ?
C21 S2 Cd 96.3(3) . . ?
C31 S3 Cd 96.7(3) . . ?
N21 B N31 116.1(9) . . ?
N21 B N11 112.3(9) . . ?
N31 B N11 110.0(9) . . ?
C11 N11 C12 104.4(9) . . ?
C11 N11 B 136.4(8) . . ?
C12 N11 B 118.9(8) . . ?
C11 N12 C13 105.5(8) . . ?
C11 N12 C14 129.8(8) . . ?
C13 N12 C14 124.6(8) . . ?
C21 N21 C22 108.2(9) . . ?
C21 N21 B 137.0(10) . . ?
C22 N21 B 114.7(10) . . ?
C21 N22 C23 105.7(9) . . ?
C21 N22 C24 126.2(10) . . ?
C23 N22 C24 128.0(11) . . ?
C31 N31 C32 108.0(8) . . ?
C31 N31 B 133.8(9) . . ?
C32 N31 B 117.9(8) . . ?
C31 N32 C33 108.1(7) . . ?
C31 N32 C34 128.6(8) . . ?
C33 N32 C34 123.3(8) . . ?
N12 C11 N11 111.7(8) . . ?
N12 C11 S1 124.7(8) . . ?
N11 C11 S1 123.6(8) . . ?
C13 C12 N11 109.6(9) . . ?
C12 C13 N12 108.7(8) . . ?
C17 C14 N12 109.0(8) . . ?
C17 C14 C16 108.5(8) . . ?
N12 C14 C16 108.3(7) . . ?
C17 C14 C15 113.5(7) . . ?
N12 C14 C15 107.7(8) . . ?
C16 C14 C15 109.7(9) . . ?
N21 C21 N22 109.8(9) . . ?
N21 C21 S2 124.7(10) . . ?
N22 C21 S2 125.4(10) . . ?
C23 C22 N21 106.4(10) . . ?
C22 C23 N22 109.9(11) . . ?
N22 C24 C27 109.5(8) . . ?
N22 C24 C25 111.8(8) . . ?
C27 C24 C25 111.5(9) . . ?
N22 C24 C26 107.3(9) . . ?
C27 C24 C26 108.2(8) . . ?
C25 C24 C26 108.4(8) . . ?
N31 C31 N32 108.4(8) . . ?
N31 C31 S3 125.7(8) . . ?
N32 C31 S3 125.9(7) . . ?
C33 C32 N31 107.4(8) . . ?
C32 C33 N32 108.0(9) . . ?
C37 C34 C36 109.5(8) . . ?
C37 C34 C35 112.8(8) . . ?
C36 C34 C35 108.7(8) . . ?
C37 C34 N32 107.7(8) . . ?
C36 C34 N32 107.9(7) . . ?
C35 C34 N32 110.2(8) . . ?
O C41 C42 120.4(11) . . ?
O C41 C46 123.8(10) . . ?
C42 C41 C46 115.8(11) . . ?
C43 C42 C41 121.3(12) . . ?
C43 C42 C51 116.4(12) . . ?
C41 C42 C51 122.3(11) . . ?
C44 C43 C42 121.3(13) . . ?
C43 C44 C45 118.7(13) . . ?
C44 C45 C46 122.1(13) . . ?
C45 C46 C41 120.7(12) . . ?
C45 C46 C61 119.2(11) . . ?
C41 C46 C61 120.1(11) . . ?
C52 C51 C56 116.4(12) . . ?
C52 C51 C42 122.4(12) . . ?
C56 C51 C42 121.2(11) . . ?
C51 C52 C53 123.1(12) . . ?
C52 C53 C54 120.5(12) . . ?
C55 C54 C53 116.0(14) . . ?
C54 C55 C56 123.5(12) . . ?
C55 C56 C51 120.4(11) . . ?
C62 C61 C66 116.4(11) . . ?
C62 C61 C46 121.7(11) . . ?
C66 C61 C46 121.8(11) . . ?
C61 C62 C63 121.6(12) . . ?
C62 C63 C64 120.7(13) . . ?
C65 C64 C63 119.8(13) . . ?
C66 C65 C64 119.9(11) . . ?
C65 C66 C61 121.5(11) . . ?
C101 C102 C103 104(2) . . ?
C101 C102 C107 136(2) . . ?
C103 C102 C107 120.0 . . ?
C102 C103 C104 120.0 . . ?
C105 C104 C103 120.0 . . ?
C104 C105 C106 120.0 . . ?
C107 C106 C105 120.0 . . ?
C106 C107 C102 120.0 . . ?

loop_
_geom_bond_atom_site_label_1
_geom_bond_atom_site_label_2
_geom_bond_distance
_geom_bond_site_symmetry_2
_geom_bond_publ_flag
Cd O 2.109(6) . ?
Cd S3 2.538(3) . ?
Cd S2 2.544(2) . ?
Cd S1 2.550(3) . ?
O C41 1.305(10) . ?
S1 C11 1.762(9) . ?
S2 C21 1.758(10) . ?
S3 C31 1.737(9) . ?
B N21 1.519(13) . ?
B N31 1.571(12) . ?
B N11 1.585(13) . ?
N11 C11 1.368(10) . ?
N11 C12 1.403(10) . ?
N12 C11 1.341(10) . ?
N12 C13 1.406(10) . ?
N12 C14 1.500(11) . ?
N21 C21 1.325(10) . ?
N21 C22 1.395(11) . ?
N22 C21 1.358(11) . ?
N22 C23 1.382(11) . ?
N22 C24 1.507(11) . ?
N31 C31 1.346(9) . ?
N31 C32 1.366(9) . ?
N32 C31 1.341(9) . ?
N32 C33 1.360(9) . ?
N32 C34 1.533(10) . ?
C12 C13 1.321(11) . ?
C14 C17 1.505(11) . ?
C14 C16 1.527(11) . ?
C14 C15 1.530(11) . ?
C22 C23 1.330(11) . ?
C24 C27 1.523(10) . ?
C24 C25 1.508(12) . ?
C24 C26 1.550(12) . ?
C32 C33 1.351(10) . ?
C34 C37 1.527(11) . ?
C34 C36 1.519(11) . ?
C34 C35 1.555(11) . ?
C41 C42 1.421(12) . ?
C41 C46 1.451(12) . ?
C42 C43 1.396(13) . ?
C42 C51 1.482(13) . ?
C43 C44 1.393(13) . ?
C44 C45 1.373(13) . ?
C45 C46 1.387(12) . ?
C46 C61 1.485(13) . ?
C51 C52 1.383(13) . ?
C51 C56 1.373(13) . ?
C52 C53 1.402(13) . ?
C53 C54 1.383(14) . ?
C54 C55 1.379(12) . ?
C55 C56 1.404(13) . ?
C61 C62 1.395(13) . ?
C61 C66 1.402(11) . ?
C62 C63 1.365(13) . ?
C63 C64 1.371(13) . ?
C64 C65 1.365(12) . ?
C65 C66 1.383(11) . ?
C101 C102 1.320(19) . ?
C102 C103 1.3900 . ?
C102 C107 1.3900 . ?
C103 C104 1.3900 . ?
C104 C105 1.3900 . ?
C105 C106 1.3900 . ?
C106 C107 1.3900 . ?
